data_1553133
loop_
_publ_author_name
'Kondoh, Azusa'
'Terada, Masahiro'

_publ_section_title
;
 Br\/onsted base-catalyzed \a-oxygenation of carbonyl compounds utilizing
 the [1,2]-phospha-Brook rearrangement
;
_journal_issue 7
_journal_name_full 'Organic Chemistry Frontiers'
_journal_page_first 801
_journal_paper_doi 10.1039/C5QO00108K
_journal_volume 2
_journal_year 2015
_chemical_formula_moiety 'C33 H36 N O8 P S'
_chemical_formula_sum 'C33 H36 N O8 P S'
_chemical_formula_weight 637.68
_chemical_name_systematic 'Benzyl 2-diethoxyphosphoryloxy-2,3-diphenyl-3-(N-tosylamino)propioate'
_space_group_crystal_system triclinic
_space_group_IT_number 2
_space_group_name_Hall '-P 1'
_space_group_name_H-M_alt 'P -1'
_atom_sites_solution_hydrogens geom
_atom_sites_solution_primary direct
_atom_sites_solution_secondary difmap
_audit_update_record
;
2015-01-31 deposited with the CCDC.
2015-04-24 downloaded from the CCDC.
;
_cell_angle_alpha 69.770(5)
_cell_angle_beta 82.139(6)
_cell_angle_gamma 68.496(5)
_cell_formula_units_Z 2
_cell_length_a 10.3564(13)
_cell_length_b 12.0563(15)
_cell_length_c 14.1956(18)
_cell_measurement_reflns_used 15025
_cell_measurement_temperature 150
_cell_measurement_theta_max 27.60
_cell_measurement_theta_min 3.00
_cell_volume 1547.3(3)
_computing_cell_refinement 'CrystalClear-SM Auto 2.0 r15'
_computing_data_collection 'CrystalClear-SM Auto 2.0 r15 (Rigaku, 2011)'
_computing_data_reduction 'CrystalClear-SM Auto 2.0 r15'
_computing_molecular_graphics 'CrystalStructure 4.1'
_computing_publication_material 'CrystalStructure 4.1 (Rigaku, 2014)'
_computing_structure_refinement 'SHELXL2013 (Sheldrick, 2008)'
_computing_structure_solution 'SIR2011 (Burla, et al., 2012)'
_diffrn_ambient_temperature 150
_diffrn_detector_area_resol_mean 6.827
_diffrn_measured_fraction_theta_full 0.998
_diffrn_measured_fraction_theta_max 0.998
_diffrn_measurement_device_type 'Rigaku XtaLAB mini'
_diffrn_measurement_method \w
_diffrn_radiation_type 'Mo K\a'
_diffrn_radiation_wavelength 0.71075
_diffrn_reflns_av_R_equivalents 0.0306
_diffrn_reflns_Laue_measured_fraction_full 0.998
_diffrn_reflns_Laue_measured_fraction_max 0.998
_diffrn_reflns_limit_h_max 13
_diffrn_reflns_limit_h_min -13
_diffrn_reflns_limit_k_max 15
_diffrn_reflns_limit_k_min -15
_diffrn_reflns_limit_l_max 18
_diffrn_reflns_limit_l_min -18
_diffrn_reflns_number 16565
_diffrn_reflns_point_group_measured_fraction_full 0.998
_diffrn_reflns_point_group_measured_fraction_max 0.998
_diffrn_reflns_theta_full 25.242
_diffrn_reflns_theta_max 27.483
_diffrn_reflns_theta_min 3.045
_diffrn_standards_number 0
_exptl_absorpt_coefficient_mu 0.210
_exptl_absorpt_correction_T_max 0.939
_exptl_absorpt_correction_T_min 0.768
_exptl_absorpt_correction_type multi-scan
_exptl_absorpt_process_details 'REQAB (Rigaku, 1998)'
_exptl_crystal_colour colorless
_exptl_crystal_density_diffrn 1.369
_exptl_crystal_density_method 'not measured'
_exptl_crystal_description block
_exptl_crystal_F_000 672.00
_exptl_crystal_size_max 0.400
_exptl_crystal_size_mid 0.400
_exptl_crystal_size_min 0.300
_refine_diff_density_max 1.37
_refine_diff_density_min -1.17
_refine_ls_extinction_coef 0.0043(16)
_refine_ls_extinction_method SHELXL
_refine_ls_goodness_of_fit_ref 1.041
_refine_ls_hydrogen_treatment constr
_refine_ls_number_parameters 398
_refine_ls_number_reflns 7101
_refine_ls_number_restraints 0
_refine_ls_R_factor_all 0.0730
_refine_ls_R_factor_gt 0.0627
_refine_ls_shift/su_max 0.000
_refine_ls_structure_factor_coef Fsqd
_refine_ls_weighting_details 'w = 1/[\s^2^(Fo^2^)+(0.0641P)^2^+2.5807P] where P=(Fo^2^+2Fc^2^)/3'
_refine_ls_weighting_scheme calc
_refine_ls_wR_factor_gt 0.1554
_refine_ls_wR_factor_ref 0.1641
_reflns_number_gt 6035
_reflns_number_total 7101
_reflns_threshold_expression F^2^>2.0\s(F^2^)
_cod_data_source_file c5qo00108k2.cif
_cod_data_source_block 01
_cod_database_code 1553133
_shelxl_res_file
;
TITL 01
CELL  0.71075 10.35640 12.05630 14.19560 69.77000 82.13900 68.49600
ZERR  2 0.00130 0.00150 0.00180 0.00500 0.00600 0.00500
LATT 1
SFAC C H N O P S
UNIT 66 72 2 16 2 2
L.S. 20
FMAP 2
PLAN -55
WPDB -2
HTAB
BOND $H
CONF
LIST 4
TEMP -123.0
ACTA
SIZE 0.400 0.400 0.300
WGHT    0.064100    2.580700
EXTI    0.004347
FVAR       0.72898
S1    6    0.314069    0.026155    0.745723    11.00000    0.02531    0.02050 =
         0.03782   -0.01158   -0.00321   -0.00606
P1    5    0.191911    0.272610    0.976313    11.00000    0.02397    0.04837 =
         0.01654   -0.00650   -0.00132   -0.01333
O1    4    0.350368    0.346428    0.657775    11.00000    0.01998    0.03284 =
         0.01955   -0.00870    0.00269   -0.01152
O2    4    0.123677    0.360748    0.871613    11.00000    0.02673    0.02907 =
         0.01546   -0.00760    0.00123   -0.00983
O3    4    0.383702    0.354567    0.807759    11.00000    0.02435    0.05113 =
         0.02691   -0.01672   -0.00096   -0.01448
O4    4    0.240070    0.061150    0.655882    11.00000    0.03278    0.04362 =
         0.05108   -0.02903   -0.01055   -0.00569
O6    4    0.323108   -0.088835    0.824660    11.00000    0.03994    0.02191 =
         0.06688   -0.00637    0.00306   -0.01205
O7    4    0.285900    0.147229    0.979543    11.00000    0.06319    0.03383 =
         0.02927   -0.00033   -0.02093   -0.01311
O10   4    0.062741    0.272812    1.043841    11.00000    0.02813    0.23449 =
         0.02596    0.03050    0.00110   -0.03412
O30   4    0.250074    0.351870    1.013116    11.00000    0.03443    0.06219 =
         0.05937   -0.04410   -0.02099    0.00749
N37   3    0.248078    0.138803    0.793272    11.00000    0.02205    0.02135 =
         0.02402   -0.00744   -0.00490   -0.00232
AFIX  43
H37   2    0.283345    0.129978    0.849502    11.00000   -1.20000
AFIX   0
C1    1    0.486474    0.020243    0.713101    11.00000    0.02505    0.01738 =
         0.02960   -0.00877   -0.00206   -0.00207
C2    1    0.066635    0.494489    0.704443    11.00000    0.01993    0.02038 =
         0.02261   -0.00678   -0.00043   -0.00894
C4    1    0.158004    0.364361    0.769897    11.00000    0.02135    0.02368 =
         0.01459   -0.00597   -0.00022   -0.00849
C5    1    0.491542    0.343022    0.629133    11.00000    0.01894    0.02634 =
         0.02412   -0.00610    0.00156   -0.00942
AFIX  23
H5A   2    0.557752    0.268010    0.675632    11.00000   -1.20000
H5B   2    0.503775    0.418935    0.633158    11.00000   -1.20000
AFIX   0
C6    1   -0.008773    0.244411    0.786996    11.00000    0.02101    0.02475 =
         0.02258   -0.01029   -0.00158   -0.00882
C7    1    0.311278    0.353963    0.749522    11.00000    0.02154    0.02018 =
         0.01930   -0.00386   -0.00164   -0.00598
C8    1    0.074013    0.528360    0.600134    11.00000    0.02260    0.02411 =
         0.02213   -0.00826   -0.00109   -0.00744
AFIX  43
H8    2    0.136590    0.470623    0.569063    11.00000   -1.20000
AFIX   0
C9    1    0.519814    0.338163    0.524024    11.00000    0.02354    0.01677 =
         0.02331   -0.00321    0.00335   -0.00654
C11   1   -0.008678    0.645015    0.541327    11.00000    0.02861    0.02684 =
         0.02307   -0.00418   -0.00478   -0.01009
AFIX  43
H11   2   -0.001799    0.667180    0.470245    11.00000   -1.20000
AFIX   0
C12   1   -0.020073    0.137685    0.861352    11.00000    0.02884    0.03650 =
         0.02987   -0.00037   -0.00390   -0.01274
AFIX  43
H12   2    0.061554    0.068871    0.888036    11.00000   -1.20000
AFIX   0
C13   1    0.424153    0.333892    0.467177    11.00000    0.02434    0.03574 =
         0.02561   -0.00920    0.00337   -0.01133
AFIX  43
H13   2    0.332974    0.340023    0.492744    11.00000   -1.20000
AFIX   0
C14   1    0.651820    0.332990    0.484324    11.00000    0.02490    0.02643 =
         0.03335   -0.01007    0.00539   -0.01004
AFIX  43
H14   2    0.716898    0.338724    0.521952    11.00000   -1.20000
AFIX   0
C15   1    0.757150    0.016054    0.660771    11.00000    0.02966    0.02095 =
         0.04547   -0.00990    0.00460   -0.00351
C16   1   -0.101649    0.729944    0.585419    11.00000    0.03103    0.02030 =
         0.03676   -0.00447   -0.00772   -0.00373
AFIX  43
H16   2   -0.158913    0.809986    0.545028    11.00000   -1.20000
AFIX   0
C17   1    0.576075   -0.000372    0.786767    11.00000    0.02928    0.02981 =
         0.02811   -0.00914   -0.00157   -0.00554
AFIX  43
H17   2    0.545430   -0.012823    0.854626    11.00000   -1.20000
AFIX   0
C18   1   -0.130879    0.342073    0.746495    11.00000    0.02453    0.02600 =
         0.03776   -0.00960   -0.00760   -0.00845
AFIX  43
H18   2   -0.125870    0.414175    0.692865    11.00000   -1.20000
AFIX   0
C19   1    0.531734    0.035705    0.614216    11.00000    0.03676    0.02084 =
         0.02836   -0.00978   -0.00255   -0.00402
AFIX  43
H19   2    0.470844    0.047948    0.564333    11.00000   -1.20000
AFIX   0
C20   1    0.688697    0.319528    0.390250    11.00000    0.02950    0.03565 =
         0.03718   -0.01415    0.01181   -0.01375
AFIX  43
H20   2    0.779196    0.315148    0.363915    11.00000   -1.20000
AFIX   0
C21   1   -0.109872    0.696549    0.688956    11.00000    0.03399    0.02378 =
         0.03963   -0.01341    0.00273   -0.00411
AFIX  43
H21   2   -0.173846    0.753968    0.719715    11.00000   -1.20000
AFIX   0
C22   1    0.461463    0.320661    0.372901    11.00000    0.03662    0.05422 =
         0.02880   -0.01655    0.00236   -0.01896
AFIX  43
H22   2    0.395767    0.317206    0.334351    11.00000   -1.20000
AFIX   0
C23   1   -0.149402    0.130040    0.897405    11.00000    0.03669    0.05761 =
         0.03405    0.00193   -0.00054   -0.02472
AFIX  43
H23   2   -0.155185    0.056193    0.948460    11.00000   -1.20000
AFIX   0
C24   1    0.666922    0.033081    0.589023    11.00000    0.03913    0.02309 =
         0.03121   -0.00918    0.00702   -0.00438
AFIX  43
H24   2    0.698250    0.043116    0.521488    11.00000   -1.20000
AFIX   0
C25   1    0.710396   -0.002552    0.760132    11.00000    0.02761    0.03118 =
         0.03941   -0.00955   -0.00577   -0.00355
AFIX  43
H25   2    0.771912   -0.016976    0.810394    11.00000   -1.20000
AFIX   0
C26   1   -0.268940    0.228392    0.859821    11.00000    0.02575    0.06448 =
         0.04092   -0.01964    0.00565   -0.02191
AFIX  43
H26   2   -0.357003    0.223486    0.885606    11.00000   -1.20000
AFIX   0
C27   1   -0.259714    0.334336    0.784243    11.00000    0.02106    0.03802 =
         0.05246   -0.02257   -0.00603   -0.00646
AFIX  43
H27   2   -0.341938    0.402498    0.757788    11.00000   -1.20000
AFIX   0
C28   1    0.902341    0.017893    0.633083    11.00000    0.03425    0.04209 =
         0.07035   -0.01413    0.01090   -0.01381
AFIX  33
H28A  2    0.905918    0.066645    0.562010    11.00000   -1.20000
H28B  2    0.967114   -0.068478    0.644877    11.00000   -1.20000
H28C  2    0.928372    0.056707    0.674363    11.00000   -1.20000
AFIX   0
C29   1    0.593950    0.312459    0.334644    11.00000    0.04389    0.05281 =
         0.02935   -0.01927    0.01244   -0.02094
AFIX  43
H29   2    0.619547    0.302034    0.270553    11.00000   -1.20000
AFIX   0
C31   1    0.391332    0.327332    1.028095    11.00000    0.03915    0.08410 =
         0.06377   -0.04513   -0.00035   -0.02381
AFIX  23
H31A  2    0.432360    0.369368    0.964966    11.00000   -1.20000
H31B  2    0.442586    0.235633    1.046585    11.00000   -1.20000
AFIX   0
C32   1   -0.154836    0.300124    1.123489    11.00000    0.04440    0.06428 =
         0.04992   -0.02581    0.01955   -0.03010
AFIX  33
H32A  2   -0.102417    0.262102    1.186005    11.00000   -1.20000
H32B  2   -0.209551    0.249196    1.122628    11.00000   -1.20000
H32C  2   -0.217130    0.385522    1.119202    11.00000   -1.20000
AFIX   0
C33   1    0.404681    0.372456    1.106282    11.00000    0.06665    0.16134 =
         0.10656   -0.09022   -0.01722   -0.02670
AFIX  33
H33A  2    0.338716    0.458281    1.095099    11.00000   -1.20000
H33B  2    0.499410    0.372477    1.105672    11.00000   -1.20000
H33C  2    0.385027    0.317408    1.171438    11.00000   -1.20000
AFIX   0
C34   1   -0.060154    0.305329    1.039397    11.00000    0.03158    0.35256 =
         0.04515   -0.08279    0.01557   -0.04632
AFIX  23
H34A  2   -0.078140    0.256814    1.002010    11.00000   -1.20000
H34B  2   -0.090890    0.394217    0.995538    11.00000   -1.20000
AFIX   0
C35   1   -0.025859    0.580219    0.748513    11.00000    0.03173    0.02374 =
         0.02578   -0.01033    0.00304   -0.00962
AFIX  43
H35   2   -0.031527    0.559078    0.819556    11.00000   -1.20000
AFIX   0
C38   1    0.133842    0.254329    0.749291    11.00000    0.02000    0.01828 =
         0.01973   -0.00533   -0.00193   -0.00543
AFIX  13
H38   2    0.137905    0.271719    0.674976    11.00000   -1.20000
AFIX   0
HKLF 4
 
REM  01
REM R1 =  0.0627 for    6035 Fo > 4sig(Fo)  and  0.0730 for all    7101 data
REM    398 parameters refined using      0 restraints
 
END  
     
WGHT      0.0641      2.5807 

REM Instructions for potential hydrogen bonds
HTAB N37 O7
HTAB C31 O3
EQIV $1 -x, -y, -z+2
HTAB C32 O6_$1

REM Highest difference peak  1.367,  deepest hole -1.175,  1-sigma level  0.072
Q1    1   0.0565  0.3223  1.0456  11.00000  0.05    1.37
Q2    1   0.0588  0.2364  1.0271  11.00000  0.05    1.32
Q3    1   0.4577  0.3975  1.0273  11.00000  0.05    1.26
Q4    1  -0.0694  0.3535  1.0306  11.00000  0.05    0.89
Q5    1  -0.0357  0.2441  1.0611  11.00000  0.05    0.70
Q6    1  -0.1052  0.3409  0.9772  11.00000  0.05    0.42
Q7    1   0.3978  0.0239  0.7228  11.00000  0.05    0.40
Q8    1   0.1024  0.4250  0.7341  11.00000  0.05    0.36
Q9    1  -0.0279  0.4163  1.0369  11.00000  0.05    0.31
Q10   1   0.0147  0.1587  1.0620  11.00000  0.05    0.30
Q11   1   0.3864  0.2872  1.0852  11.00000  0.05    0.30
Q12   1   0.2469  0.1082  0.8594  11.00000  0.05    0.29
Q13   1   0.4493  0.2602  1.0043  11.00000  0.05    0.29
Q14   1   0.7024  0.0390  0.6287  11.00000  0.05    0.27
Q15   1   0.2342  0.3521  0.7613  11.00000  0.05    0.27
Q16   1   0.5842  0.3253  0.5129  11.00000  0.05    0.27
Q17   1  -0.0192  0.1798  0.8054  11.00000  0.05    0.26
Q18   1   0.0324  0.5381  0.7263  11.00000  0.05    0.25
Q19   1   0.8967  0.1016  0.6247  11.00000  0.05    0.25
Q20   1   0.4990  0.3479  0.5733  11.00000  0.05    0.25
Q21   1   0.6581  0.3212  0.4389  11.00000  0.05    0.25
Q22   1  -0.1622  0.1789  0.9248  11.00000  0.05    0.25
Q23   1   0.4080  0.4385  0.9564  11.00000  0.05    0.24
Q24   1   0.0560  0.2501  0.7623  11.00000  0.05    0.24
Q25   1  -0.0771  0.3023  0.7769  11.00000  0.05    0.24
Q26   1   0.6462 -0.0181  0.7646  11.00000  0.05    0.24
Q27   1   0.4834  0.3230  0.4964  11.00000  0.05    0.24
Q28   1   0.5227  0.0458  0.7419  11.00000  0.05    0.24
Q29   1   0.3020  0.1161  0.9583  11.00000  0.05    0.24
Q30   1   0.7263  0.0342  0.7043  11.00000  0.05    0.24
Q31   1  -0.1682  0.3184  1.0432  11.00000  0.05    0.23
Q32   1   0.0017  0.5852  0.5768  11.00000  0.05    0.22
Q33   1   0.2526  0.3568  0.9745  11.00000  0.05    0.22
Q34   1   0.4405  0.3618  0.4106  11.00000  0.05    0.22
Q35   1   0.9684 -0.0189  0.7076  11.00000  0.05    0.22
Q36   1   0.1507  0.3004  0.7594  11.00000  0.05    0.22
Q37   1   0.3196  0.3418  1.0096  11.00000  0.05    0.22
Q38   1   0.2136  0.3118  1.0258  11.00000  0.05    0.22
Q39   1  -0.0877  0.1285  0.8696  11.00000  0.05    0.21
Q40   1   0.6180  0.0005  0.6069  11.00000  0.05    0.21
Q41   1   0.7412 -0.0114  0.7070  11.00000  0.05    0.20
Q42   1  -0.0792  0.7192  0.6412  11.00000  0.05    0.20
Q43   1  -0.0627  0.6416  0.7167  11.00000  0.05    0.20
Q44   1   0.0651  0.5040  0.6619  11.00000  0.05    0.20
Q45   1   0.2197  0.1561  0.9755  11.00000  0.05    0.20
Q46   1  -0.1168  0.2047  1.1046  11.00000  0.05    0.20
Q47   1  -0.0299  0.6944  0.5684  11.00000  0.05    0.20
Q48   1   0.4960  0.0564  0.6591  11.00000  0.05    0.19
Q49   1  -0.2018  0.1772  0.8657  11.00000  0.05    0.19
Q50   1   0.1744  0.3235  0.9107  11.00000  0.05    0.19
Q51   1   0.3066  0.0399  0.6318  11.00000  0.05    0.19
Q52   1   0.9542 -0.0367  0.5832  11.00000  0.05    0.19
Q53   1   0.2748  0.2165  0.9500  11.00000  0.05    0.19
Q54   1   0.1775  0.1950  0.7620  11.00000  0.05    0.19
Q55   1   0.5424 -0.0207  0.7616  11.00000  0.05    0.19
;

loop_
_symmetry_equiv_pos_site_id
_space_group_symop_operation_xyz
1 +X,+Y,+Z
2 -X,-Y,-Z

loop_
_atom_site_label
_atom_site_type_symbol
_atom_site_fract_x
_atom_site_fract_y
_atom_site_fract_z
_atom_site_U_iso_or_equiv
_atom_site_adp_type
_atom_site_occupancy
_atom_site_site_symmetry_multiplicity
_atom_site_calc_flag
_atom_site_refinement_flags
S1 S 0.31407(6) 0.02616(6) 0.74572(5) 0.02750(17) Uani 1 2 d .
P1 P 0.19191(7) 0.27261(7) 0.97631(5) 0.03033(19) Uani 1 2 d .
O1 O 0.35037(17) 0.34643(16) 0.65777(12) 0.0236(4) Uani 1 2 d .
O2 O 0.12368(17) 0.36075(16) 0.87161(12) 0.0237(4) Uani 1 2 d .
O3 O 0.38370(18) 0.3546(2) 0.80776(14) 0.0324(4) Uani 1 2 d .
O4 O 0.2401(2) 0.0612(2) 0.65588(17) 0.0398(5) Uani 1 2 d .
O6 O 0.3231(2) -0.08883(18) 0.82466(18) 0.0451(5) Uani 1 2 d .
O7 O 0.2859(3) 0.1472(2) 0.97954(15) 0.0438(5) Uani 1 2 d .
O10 O 0.0627(3) 0.2728(5) 1.04384(18) 0.1198(19) Uani 1 2 d .
O30 O 0.2501(2) 0.3519(2) 1.01312(18) 0.0502(6) Uani 1 2 d .
N37 N 0.2481(2) 0.13880(18) 0.79327(15) 0.0235(4) Uani 1 2 d .
C1 C 0.4865(3) 0.0202(2) 0.71310(19) 0.0250(5) Uani 1 2 d .
C2 C 0.0666(2) 0.4945(2) 0.70444(17) 0.0204(4) Uani 1 2 d .
C4 C 0.1580(2) 0.3644(2) 0.76990(16) 0.0197(4) Uani 1 2 d .
C5 C 0.4915(2) 0.3430(2) 0.62913(18) 0.0234(5) Uani 1 2 d .
C6 C -0.0088(2) 0.2444(2) 0.78700(17) 0.0216(5) Uani 1 2 d .
C7 C 0.3113(2) 0.3540(2) 0.74952(17) 0.0212(4) Uani 1 2 d .
C8 C 0.0740(2) 0.5284(2) 0.60013(17) 0.0228(5) Uani 1 2 d .
C9 C 0.5198(2) 0.3382(2) 0.52402(18) 0.0226(5) Uani 1 2 d .
C11 C -0.0087(3) 0.6450(2) 0.54133(19) 0.0266(5) Uani 1 2 d .
C12 C -0.0201(3) 0.1377(3) 0.8613(2) 0.0338(6) Uani 1 2 d .
C13 C 0.4242(3) 0.3339(3) 0.46718(19) 0.0288(5) Uani 1 2 d .
C14 C 0.6518(3) 0.3330(2) 0.4843(2) 0.0283(5) Uani 1 2 d .
C15 C 0.7571(3) 0.0160(2) 0.6608(2) 0.0343(6) Uani 1 2 d .
C16 C -0.1017(3) 0.7299(2) 0.5854(2) 0.0314(6) Uani 1 2 d .
C17 C 0.5761(3) -0.0004(3) 0.7868(2) 0.0304(5) Uani 1 2 d .
C18 C -0.1309(3) 0.3421(2) 0.7465(2) 0.0289(5) Uani 1 2 d .
C19 C 0.5317(3) 0.0357(2) 0.61422(19) 0.0297(5) Uani 1 2 d .
C20 C 0.6887(3) 0.3195(3) 0.3902(2) 0.0339(6) Uani 1 2 d .
C21 C -0.1099(3) 0.6966(3) 0.6890(2) 0.0336(6) Uani 1 2 d .
C22 C 0.4615(3) 0.3207(3) 0.3729(2) 0.0383(6) Uani 1 2 d .
C23 C -0.1494(3) 0.1300(3) 0.8974(2) 0.0449(8) Uani 1 2 d .
C24 C 0.6669(3) 0.0331(2) 0.5890(2) 0.0337(6) Uani 1 2 d .
C25 C 0.7104(3) -0.0026(3) 0.7601(2) 0.0346(6) Uani 1 2 d .
C26 C -0.2689(3) 0.2284(3) 0.8598(2) 0.0417(7) Uani 1 2 d .
C27 C -0.2597(3) 0.3343(3) 0.7842(2) 0.0354(6) Uani 1 2 d .
C28 C 0.9023(3) 0.0179(3) 0.6331(3) 0.0510(8) Uani 1 2 d .
C29 C 0.5939(3) 0.3125(3) 0.3346(2) 0.0404(7) Uani 1 2 d .
C31 C 0.3913(4) 0.3273(4) 1.0281(3) 0.0556(9) Uani 1 2 d .
C32 C -0.1548(4) 0.3001(4) 1.1235(3) 0.0495(8) Uani 1 2 d .
C33 C 0.4047(5) 0.3725(7) 1.1063(4) 0.100(2) Uani 1 2 d .
C34 C -0.0602(4) 0.3053(9) 1.0394(3) 0.145(4) Uani 1 2 d .
C35 C -0.0259(3) 0.5802(2) 0.74851(19) 0.0267(5) Uani 1 2 d .
C38 C 0.1338(2) 0.2543(2) 0.74929(17) 0.0197(4) Uani 1 2 d .
H5A H 0.55775 0.26801 0.67563 0.0281 Uiso 1 2 calc R
H5B H 0.50377 0.41893 0.63316 0.0281 Uiso 1 2 calc R
H8 H 0.13659 0.47062 0.56906 0.0274 Uiso 1 2 calc R
H11 H -0.0018 0.66718 0.47024 0.0319 Uiso 1 2 calc R
H12 H 0.06155 0.06887 0.88804 0.0405 Uiso 1 2 calc R
H13 H 0.33297 0.34002 0.49274 0.0346 Uiso 1 2 calc R
H14 H 0.7169 0.33872 0.52195 0.0340 Uiso 1 2 calc R
H16 H -0.15891 0.80999 0.54503 0.0377 Uiso 1 2 calc R
H17 H 0.54543 -0.01282 0.85463 0.0364 Uiso 1 2 calc R
H18 H -0.12587 0.41417 0.69287 0.0347 Uiso 1 2 calc R
H19 H 0.47084 0.04795 0.56433 0.0356 Uiso 1 2 calc R
H20 H 0.7792 0.31515 0.36392 0.0407 Uiso 1 2 calc R
H21 H -0.17385 0.75397 0.71972 0.0403 Uiso 1 2 calc R
H22 H 0.39577 0.31721 0.33435 0.0459 Uiso 1 2 calc R
H23 H -0.15519 0.05619 0.94846 0.0538 Uiso 1 2 calc R
H24 H 0.69825 0.04312 0.52149 0.0404 Uiso 1 2 calc R
H25 H 0.77191 -0.01698 0.81039 0.0415 Uiso 1 2 calc R
H26 H -0.357 0.22349 0.88561 0.0500 Uiso 1 2 calc R
H27 H -0.34194 0.4025 0.75779 0.0425 Uiso 1 2 calc R
H28A H 0.90592 0.06664 0.56201 0.0612 Uiso 1 2 calc R
H28B H 0.96711 -0.06848 0.64488 0.0612 Uiso 1 2 calc R
H28C H 0.92837 0.05671 0.67436 0.0612 Uiso 1 2 calc R
H29 H 0.61955 0.30203 0.27055 0.0484 Uiso 1 2 calc R
H31A H 0.43236 0.36937 0.96497 0.0667 Uiso 1 2 calc R
H31B H 0.44259 0.23563 1.04658 0.0667 Uiso 1 2 calc R
H32A H -0.10242 0.2621 1.186 0.0594 Uiso 1 2 calc R
H32B H -0.20955 0.2492 1.12263 0.0594 Uiso 1 2 calc R
H32C H -0.21713 0.38552 1.1192 0.0594 Uiso 1 2 calc R
H33A H 0.33872 0.45828 1.0951 0.1204 Uiso 1 2 calc R
H33B H 0.49941 0.37248 1.10567 0.1204 Uiso 1 2 calc R
H33C H 0.38503 0.31741 1.17144 0.1204 Uiso 1 2 calc R
H34A H -0.07814 0.25681 1.00201 0.1744 Uiso 1 2 calc R
H34B H -0.09089 0.39422 0.99554 0.1744 Uiso 1 2 calc R
H35 H -0.03153 0.55908 0.81956 0.0321 Uiso 1 2 calc R
H37 H 0.28335 0.12998 0.8495 0.0282 Uiso 1 2 calc R
H38 H 0.13791 0.27172 0.67498 0.0237 Uiso 1 2 calc R

loop_
_atom_site_aniso_label
_atom_site_aniso_U_11
_atom_site_aniso_U_22
_atom_site_aniso_U_33
_atom_site_aniso_U_12
_atom_site_aniso_U_13
_atom_site_aniso_U_23
S1 0.0253(3) 0.0205(3) 0.0378(4) -0.0061(2) -0.0032(2) -0.0116(3)
P1 0.0240(3) 0.0484(4) 0.0165(3) -0.0133(3) -0.0013(2) -0.0065(3)
O1 0.0200(8) 0.0328(9) 0.0196(8) -0.0115(7) 0.0027(6) -0.0087(7)
O2 0.0267(9) 0.0291(9) 0.0155(8) -0.0098(7) 0.0012(6) -0.0076(7)
O3 0.0244(9) 0.0511(12) 0.0269(9) -0.0145(8) -0.0010(7) -0.0167(9)
O4 0.0328(10) 0.0436(12) 0.0511(13) -0.0057(9) -0.0106(9) -0.0290(10)
O6 0.0399(12) 0.0219(9) 0.0669(15) -0.0121(8) 0.0031(10) -0.0064(10)
O7 0.0632(14) 0.0338(11) 0.0293(10) -0.0131(10) -0.0209(10) -0.0003(8)
O10 0.0281(13) 0.234(5) 0.0260(12) -0.034(2) 0.0011(10) 0.0305(19)
O30 0.0344(11) 0.0622(14) 0.0594(14) 0.0075(10) -0.0210(10) -0.0441(12)
N37 0.0221(10) 0.0214(10) 0.0240(10) -0.0023(8) -0.0049(8) -0.0074(8)
C1 0.0250(12) 0.0174(10) 0.0296(12) -0.0021(9) -0.0021(9) -0.0088(9)
C2 0.0199(10) 0.0204(11) 0.0226(11) -0.0089(9) -0.0004(8) -0.0068(9)
C4 0.0214(11) 0.0237(11) 0.0146(10) -0.0085(9) -0.0002(8) -0.0060(8)
C5 0.0189(11) 0.0263(12) 0.0241(11) -0.0094(9) 0.0016(9) -0.0061(9)
C6 0.0210(11) 0.0248(11) 0.0226(11) -0.0088(9) -0.0016(8) -0.0103(9)
C7 0.0215(11) 0.0202(11) 0.0193(10) -0.0060(9) -0.0016(8) -0.0039(9)
C8 0.0226(11) 0.0241(11) 0.0221(11) -0.0074(9) -0.0011(9) -0.0083(9)
C9 0.0235(11) 0.0168(10) 0.0233(11) -0.0065(9) 0.0034(9) -0.0032(9)
C11 0.0286(12) 0.0268(12) 0.0231(11) -0.0101(10) -0.0048(9) -0.0042(10)
C12 0.0288(13) 0.0365(14) 0.0299(13) -0.0127(11) -0.0039(10) -0.0004(11)
C13 0.0243(12) 0.0357(14) 0.0256(12) -0.0113(10) 0.0034(9) -0.0092(11)
C14 0.0249(12) 0.0264(12) 0.0333(13) -0.0100(10) 0.0054(10) -0.0101(10)
C15 0.0297(13) 0.0210(12) 0.0455(16) -0.0035(10) 0.0046(11) -0.0099(11)
C16 0.0310(13) 0.0203(11) 0.0368(14) -0.0037(10) -0.0077(11) -0.0045(10)
C17 0.0293(13) 0.0298(13) 0.0281(13) -0.0055(10) -0.0016(10) -0.0091(11)
C18 0.0245(12) 0.0260(12) 0.0378(14) -0.0084(10) -0.0076(10) -0.0096(11)
C19 0.0368(14) 0.0208(11) 0.0284(13) -0.0040(10) -0.0026(10) -0.0098(10)
C20 0.0295(13) 0.0357(14) 0.0372(14) -0.0138(11) 0.0118(11) -0.0141(12)
C21 0.0340(14) 0.0238(12) 0.0396(15) -0.0041(10) 0.0027(11) -0.0134(11)
C22 0.0366(15) 0.0542(18) 0.0288(14) -0.0190(13) 0.0024(11) -0.0165(13)
C23 0.0367(16) 0.058(2) 0.0340(15) -0.0247(14) -0.0005(12) 0.0019(14)
C24 0.0391(15) 0.0231(12) 0.0312(13) -0.0044(11) 0.0070(11) -0.0092(11)
C25 0.0276(13) 0.0312(14) 0.0394(15) -0.0036(11) -0.0058(11) -0.0095(12)
C26 0.0257(14) 0.064(2) 0.0409(16) -0.0219(14) 0.0056(12) -0.0196(15)
C27 0.0211(12) 0.0380(15) 0.0525(17) -0.0065(11) -0.0060(11) -0.0226(13)
C28 0.0343(16) 0.0421(17) 0.070(2) -0.0138(14) 0.0109(15) -0.0141(16)
C29 0.0439(17) 0.0528(18) 0.0294(14) -0.0209(14) 0.0124(12) -0.0193(13)
C31 0.0391(18) 0.084(3) 0.064(2) -0.0238(18) -0.0004(15) -0.045(2)
C32 0.0444(18) 0.064(2) 0.0499(19) -0.0301(17) 0.0196(15) -0.0258(17)
C33 0.067(3) 0.161(6) 0.107(4) -0.027(3) -0.017(3) -0.090(4)
C34 0.032(2) 0.353(11) 0.045(2) -0.046(4) 0.0156(17) -0.083(4)
C35 0.0317(13) 0.0237(12) 0.0258(12) -0.0096(10) 0.0030(10) -0.0103(10)
C38 0.0200(11) 0.0183(10) 0.0197(10) -0.0054(8) -0.0019(8) -0.0053(8)

loop_
_atom_type_symbol
_atom_type_description
_atom_type_scat_dispersion_real
_atom_type_scat_dispersion_imag
_atom_type_scat_source
C C 0.0033 0.0016
;
International Tables for Crystallography
(Vol. C, Tables 4.2.6.8 and 6.1.1.4)
;
H H 0.0000 0.0000
;
International Tables for Crystallography
(Vol. C, Table 6.1.1.4)
;
N N 0.0061 0.0033
;
International Tables for Crystallography
(Vol. C, Tables 4.2.6.8 and 6.1.1.4)
;
O O 0.0106 0.0060
;
International Tables for Crystallography
(Vol. C, Tables 4.2.6.8 and 6.1.1.4)
;
P P 0.1023 0.0942
;
International Tables for Crystallography
(Vol. C, Tables 4.2.6.8 and 6.1.1.4)
;
S S 0.1246 0.1234
;
International Tables for Crystallography
(Vol. C, Tables 4.2.6.8 and 6.1.1.4)
;

loop_
_geom_angle_atom_site_label_1
_geom_angle_atom_site_label_2
_geom_angle_atom_site_label_3
_geom_angle
_geom_angle_publ_flag
O4 S1 O6 120.54(16) yes
O4 S1 N37 107.76(12) yes
O4 S1 C1 108.73(13) yes
O6 S1 N37 107.42(13) yes
O6 S1 C1 106.12(11) yes
N37 S1 C1 105.29(14) yes
O2 P1 O7 115.85(12) yes
O2 P1 O10 101.17(11) yes
O2 P1 O30 105.97(12) yes
O7 P1 O10 113.8(2) yes
O7 P1 O30 116.63(14) yes
O10 P1 O30 101.4(2) yes
C5 O1 C7 115.0(2) yes
P1 O2 C4 134.69(13) yes
P1 O10 C34 141.2(3) yes
P1 O30 C31 126.3(3) yes
S1 N37 C38 124.29(19) yes
S1 C1 C17 119.7(2) yes
S1 C1 C19 119.8(2) yes
C17 C1 C19 120.6(3) yes
C4 C2 C8 120.7(2) yes
C4 C2 C35 120.5(2) yes
C8 C2 C35 118.77(18) yes
O2 C4 C2 106.05(18) yes
O2 C4 C7 109.0(2) yes
O2 C4 C38 110.79(19) yes
C2 C4 C7 108.57(19) yes
C2 C4 C38 112.5(2) yes
C7 C4 C38 109.80(19) yes
O1 C5 C9 109.2(2) yes
C12 C6 C18 118.2(2) yes
C12 C6 C38 120.86(19) yes
C18 C6 C38 120.9(2) yes
O1 C7 O3 125.1(2) yes
O1 C7 C4 110.7(2) yes
O3 C7 C4 124.2(2) yes
C2 C8 C11 120.7(2) yes
C5 C9 C13 123.5(2) yes
C5 C9 C14 117.1(3) yes
C13 C9 C14 119.4(3) yes
C8 C11 C16 120.4(2) yes
C6 C12 C23 120.8(2) yes
C9 C13 C22 120.0(3) yes
C9 C14 C20 120.4(3) yes
C24 C15 C25 118.5(3) yes
C24 C15 C28 121.4(3) yes
C25 C15 C28 120.2(3) yes
C11 C16 C21 119.1(2) yes
C1 C17 C25 119.3(3) yes
C6 C18 C27 120.4(2) yes
C1 C19 C24 119.3(3) yes
C14 C20 C29 120.1(3) yes
C16 C21 C35 120.8(3) yes
C13 C22 C29 120.4(3) yes
C12 C23 C26 120.6(3) yes
C15 C24 C19 121.2(3) yes
C15 C25 C17 121.2(3) yes
C23 C26 C27 119.3(3) yes
C18 C27 C26 120.5(2) yes
C20 C29 C22 119.7(3) yes
O30 C31 C33 110.4(3) yes
O10 C34 C32 125.8(4) yes
C2 C35 C21 120.2(2) yes
N37 C38 C4 108.1(2) yes
N37 C38 C6 112.85(18) yes
C4 C38 C6 112.28(19) yes
S1 N37 H37 117.859 no
C38 N37 H37 117.853 no
O1 C5 H5A 109.837 no
O1 C5 H5B 109.831 no
C9 C5 H5A 109.837 no
C9 C5 H5B 109.840 no
H5A C5 H5B 108.266 no
C2 C8 H8 119.635 no
C11 C8 H8 119.644 no
C8 C11 H11 119.787 no
C16 C11 H11 119.800 no
C6 C12 H12 119.582 no
C23 C12 H12 119.576 no
C9 C13 H13 119.986 no
C22 C13 H13 119.971 no
C9 C14 H14 119.820 no
C20 C14 H14 119.817 no
C11 C16 H16 120.453 no
C21 C16 H16 120.448 no
C1 C17 H17 120.367 no
C25 C17 H17 120.378 no
C6 C18 H18 119.785 no
C27 C18 H18 119.785 no
C1 C19 H19 120.355 no
C24 C19 H19 120.346 no
C14 C20 H20 119.947 no
C29 C20 H20 119.952 no
C16 C21 H21 119.586 no
C35 C21 H21 119.589 no
C13 C22 H22 119.789 no
C29 C22 H22 119.784 no
C12 C23 H23 119.705 no
C26 C23 H23 119.698 no
C15 C24 H24 119.408 no
C19 C24 H24 119.420 no
C15 C25 H25 119.401 no
C17 C25 H25 119.391 no
C23 C26 H26 120.334 no
C27 C26 H26 120.334 no
C18 C27 H27 119.750 no
C26 C27 H27 119.738 no
C15 C28 H28A 109.474 no
C15 C28 H28B 109.469 no
C15 C28 H28C 109.470 no
H28A C28 H28B 109.475 no
H28A C28 H28C 109.468 no
H28B C28 H28C 109.471 no
C20 C29 H29 120.168 no
C22 C29 H29 120.169 no
O30 C31 H31A 109.578 no
O30 C31 H31B 109.579 no
C33 C31 H31A 109.571 no
C33 C31 H31B 109.586 no
H31A C31 H31B 108.111 no
C34 C32 H32A 109.464 no
C34 C32 H32B 109.477 no
C34 C32 H32C 109.466 no
H32A C32 H32B 109.473 no
H32A C32 H32C 109.474 no
H32B C32 H32C 109.473 no
C31 C33 H33A 109.475 no
C31 C33 H33B 109.472 no
C31 C33 H33C 109.469 no
H33A C33 H33B 109.471 no
H33A C33 H33C 109.471 no
H33B C33 H33C 109.468 no
O10 C34 H34A 105.865 no
O10 C34 H34B 105.870 no
C32 C34 H34A 105.861 no
C32 C34 H34B 105.867 no
H34A C34 H34B 106.221 no
C2 C35 H35 119.923 no
C21 C35 H35 119.916 no
N37 C38 H38 107.792 no
C4 C38 H38 107.795 no
C6 C38 H38 107.803 no

loop_
_geom_bond_atom_site_label_1
_geom_bond_atom_site_label_2
_geom_bond_distance
_geom_bond_publ_flag
S1 O4 1.432(3) yes
S1 O6 1.430(2) yes
S1 N37 1.611(2) yes
S1 C1 1.764(3) yes
P1 O2 1.5755(16) yes
P1 O7 1.456(2) yes
P1 O10 1.535(3) yes
P1 O30 1.550(3) yes
O1 C5 1.452(3) yes
O1 C7 1.334(3) yes
O2 C4 1.428(3) yes
O3 C7 1.193(4) yes
O10 C34 1.190(5) yes
O30 C31 1.413(5) yes
N37 C38 1.457(2) yes
C1 C17 1.390(4) yes
C1 C19 1.388(4) yes
C2 C4 1.538(3) yes
C2 C8 1.392(3) yes
C2 C35 1.391(4) yes
C4 C7 1.540(3) yes
C4 C38 1.562(4) yes
C5 C9 1.498(4) yes
C6 C12 1.386(4) yes
C6 C18 1.398(3) yes
C6 C38 1.533(4) yes
C8 C11 1.382(3) yes
C9 C13 1.386(4) yes
C9 C14 1.393(4) yes
C11 C16 1.387(4) yes
C12 C23 1.391(4) yes
C13 C22 1.388(4) yes
C14 C20 1.386(4) yes
C15 C24 1.388(5) yes
C15 C25 1.396(4) yes
C15 C28 1.508(5) yes
C16 C21 1.383(4) yes
C17 C25 1.384(4) yes
C18 C27 1.392(4) yes
C19 C24 1.388(4) yes
C20 C29 1.383(5) yes
C21 C35 1.388(3) yes
C22 C29 1.386(4) yes
C23 C26 1.375(4) yes
C26 C27 1.380(4) yes
C31 C33 1.436(10) yes
C32 C34 1.437(5) yes
N37 H37 0.880 no
C5 H5A 0.990 no
C5 H5B 0.990 no
C8 H8 0.950 no
C11 H11 0.950 no
C12 H12 0.950 no
C13 H13 0.950 no
C14 H14 0.950 no
C16 H16 0.950 no
C17 H17 0.950 no
C18 H18 0.950 no
C19 H19 0.950 no
C20 H20 0.950 no
C21 H21 0.950 no
C22 H22 0.950 no
C23 H23 0.950 no
C24 H24 0.950 no
C25 H25 0.950 no
C26 H26 0.950 no
C27 H27 0.950 no
C28 H28A 0.980 no
C28 H28B 0.980 no
C28 H28C 0.980 no
C29 H29 0.950 no
C31 H31A 0.990 no
C31 H31B 0.990 no
C32 H32A 0.980 no
C32 H32B 0.980 no
C32 H32C 0.980 no
C33 H33A 0.980 no
C33 H33B 0.980 no
C33 H33C 0.980 no
C34 H34A 0.990 no
C34 H34B 0.990 no
C35 H35 0.950 no
C38 H38 1.000 no

loop_
_geom_contact_atom_site_label_1
_geom_contact_atom_site_label_2
_geom_contact_distance
_geom_contact_publ_flag
_geom_contact_site_symmetry_2
S1 C6 3.539(2) no .
P1 O3 3.025(2) no .
P1 N37 3.390(3) no .
P1 C7 3.236(2) no .
P1 C38 3.452(3) no .
O1 O2 3.588(2) no .
O1 N37 3.024(3) no .
O1 C1 3.489(3) no .
O1 C2 2.950(3) no .
O1 C8 2.910(3) no .
O1 C13 2.749(3) no .
O1 C38 2.825(3) no .
O2 O3 2.704(3) no .
O2 N37 3.032(3) no .
O2 C6 2.884(4) no .
O2 C12 3.569(4) no .
O2 C18 3.485(4) no .
O2 C34 2.887(5) no .
O2 C35 2.644(3) no .
O3 O7 3.192(3) no .
O3 O30 3.046(3) no .
O3 N37 3.451(4) no .
O3 C2 3.365(3) no .
O3 C5 2.656(3) no .
O3 C31 3.039(5) no .
O3 C38 3.524(4) no .
O4 C6 3.514(3) no .
O4 C19 2.920(4) no .
O4 C38 2.873(4) no .
O6 C17 3.091(4) no .
O7 N37 2.767(3) no .
O7 C4 3.258(3) no .
O7 C7 3.400(3) no .
O7 C31 3.060(6) no .
O7 C34 3.532(5) no .
O7 C38 3.439(3) no .
O30 C34 3.410(7) no .
N37 C7 2.750(4) no .
N37 C12 2.816(4) no .
N37 C17 3.195(3) no .
C1 C15 2.787(4) no .
C2 C6 3.179(4) no .
C2 C16 2.795(3) no .
C2 C18 3.095(4) no .
C4 C18 3.171(4) no .
C6 C26 2.801(4) no .
C7 C8 3.084(3) no .
C7 C35 3.555(3) no .
C8 C18 3.595(4) no .
C8 C21 2.758(4) no .
C8 C38 3.131(3) no .
C9 C19 3.382(4) no .
C9 C24 3.260(3) no .
C9 C29 2.784(4) no .
C11 C35 2.768(4) no .
C12 C27 2.759(3) no .
C13 C19 3.321(3) no .
C13 C20 2.774(4) no .
C13 C24 3.554(3) no .
C14 C22 2.764(5) no .
C14 C24 3.353(4) no .
C17 C24 2.775(4) no .
C18 C23 2.761(4) no .
C18 C35 3.433(5) no .
C19 C25 2.773(5) no .
O3 C26 3.426(3) no 1_655
O3 C27 3.587(4) no 1_655
O4 C16 3.586(3) no 2_566
O6 C31 3.561(4) no 2_657
O6 C32 3.417(5) no 2_557
O6 C33 3.460(6) no 2_657
O7 C17 3.400(3) no 2_657
O7 C25 3.498(3) no 2_657
C5 C14 3.480(3) no 2_666
C5 C27 3.562(5) no 1_655
C9 C9 3.595(4) no 2_666
C14 C5 3.480(3) no 2_666
C15 C21 3.477(4) no 1_645
C16 O4 3.586(3) no 2_566
C16 C24 3.575(4) no 1_465
C17 O7 3.400(3) no 2_657
C21 C15 3.477(4) no 1_465
C24 C16 3.575(4) no 1_645
C25 O7 3.498(3) no 2_657
C26 O3 3.426(3) no 1_455
C27 O3 3.587(4) no 1_455
C27 C5 3.562(5) no 1_455
C31 O6 3.561(4) no 2_657
C32 O6 3.417(5) no 2_557
C33 O6 3.460(6) no 2_657
S1 H12 3.0778 no .
S1 H17 2.8350 no .
S1 H19 2.8349 no .
S1 H38 2.7544 no .
P1 H31A 3.0786 no .
P1 H31B 2.7361 no .
P1 H34A 2.8381 no .
P1 H34B 2.7770 no .
P1 H35 3.5311 no .
P1 H37 2.7523 no .
O1 H8 2.3995 no .
O1 H13 2.4037 no .
O1 H37 3.2556 no .
O1 H38 2.6203 no .
O2 H34A 2.9365 no .
O2 H34B 2.6382 no .
O2 H35 2.2655 no .
O2 H37 2.7682 no .
O2 H38 3.2876 no .
O3 H5A 2.6279 no .
O3 H5B 2.6126 no .
O3 H31A 2.4321 no .
O3 H31B 3.2379 no .
O3 H37 3.0900 no .
O4 H12 3.5647 no .
O4 H19 2.5379 no .
O4 H37 3.2605 no .
O4 H38 2.4630 no .
O6 H12 2.9159 no .
O6 H17 2.8994 no .
O6 H37 2.6571 no .
O7 H12 3.3558 no .
O7 H17 3.3693 no .
O7 H31A 3.4678 no .
O7 H31B 2.6583 no .
O7 H34A 3.5174 no .
O7 H37 1.9325 no .
O10 H32A 2.4602 no .
O10 H32B 2.9647 no .
O10 H32C 2.9431 no .
O30 H33A 2.4559 no .
O30 H33B 3.1749 no .
O30 H33C 2.6391 no .
O30 H34B 3.4092 no .
N37 H12 2.4395 no .
N37 H17 3.0148 no .
C1 H5A 3.1877 no .
C1 H24 3.2524 no .
C1 H25 3.2501 no .
C1 H37 2.9226 no .
C2 H11 3.2659 no .
C2 H18 2.5602 no .
C2 H21 3.2628 no .
C2 H38 2.6781 no .
C4 H8 2.6940 no .
C4 H18 3.0545 no .
C4 H35 2.6923 no .
C4 H37 2.5398 no .
C5 H8 3.5229 no .
C5 H13 2.7219 no .
C5 H14 2.5999 no .
C6 H23 3.2676 no .
C6 H27 3.2762 no .
C6 H34A 3.0808 no .
C6 H37 2.9446 no .
C7 H5A 2.6019 no .
C7 H5B 2.5817 no .
C7 H8 2.9537 no .
C7 H31A 3.5460 no .
C7 H37 2.6833 no .
C7 H38 2.8066 no .
C8 H13 3.3887 no .
C8 H16 3.2610 no .
C8 H18 2.8291 no .
C8 H35 3.2565 no .
C8 H38 2.7492 no .
C9 H19 3.5586 no .
C9 H20 3.2678 no .
C9 H22 3.2585 no .
C9 H24 3.3646 no .
C11 H18 3.3865 no .
C11 H21 3.2454 no .
C12 H18 3.2493 no .
C12 H26 3.2613 no .
C12 H34A 2.7264 no .
C12 H37 3.0925 no .
C12 H38 3.1757 no .
C13 H5A 3.1607 no .
C13 H5B 3.1788 no .
C13 H8 3.2480 no .
C13 H14 3.2566 no .
C13 H19 3.1133 no .
C13 H24 3.5179 no .
C13 H29 3.2650 no .
C14 H5A 2.7023 no .
C14 H5B 2.7114 no .
C14 H13 3.2587 no .
C14 H24 3.2070 no .
C14 H28A 3.2562 no .
C14 H29 3.2576 no .
C15 H5A 3.0433 no .
C15 H14 3.5951 no .
C15 H17 3.2785 no .
C15 H19 3.2748 no .
C16 H8 3.2567 no .
C16 H35 3.2629 no .
C17 H5A 3.0159 no .
C17 H19 3.2714 no .
C17 H37 3.0315 no .
C18 H12 3.2502 no .
C18 H26 3.2657 no .
C18 H34A 3.4733 no .
C18 H38 2.7551 no .
C19 H5A 3.3140 no .
C19 H13 3.4249 no .
C19 H17 3.2711 no .
C20 H22 3.2511 no .
C20 H24 3.1782 no .
C20 H28A 3.4106 no .
C21 H11 3.2461 no .
C21 H18 3.4498 no .
C22 H19 3.4443 no .
C22 H20 3.2527 no .
C22 H24 3.4896 no .
C23 H27 3.2359 no .
C23 H34A 2.7895 no .
C24 H5A 3.2392 no .
C24 H25 3.2502 no .
C24 H28A 2.6086 no .
C24 H28B 3.0009 no .
C24 H28C 3.2530 no .
C25 H5A 2.9344 no .
C25 H24 3.2513 no .
C25 H28A 3.2808 no .
C25 H28B 2.9218 no .
C25 H28C 2.6301 no .
C26 H12 3.2543 no .
C26 H18 3.2604 no .
C26 H34A 3.1878 no .
C27 H23 3.2364 no .
C27 H34A 3.5028 no .
C28 H14 3.5073 no .
C28 H24 2.6797 no .
C28 H25 2.6629 no .
C29 H13 3.2635 no .
C29 H14 3.2551 no .
C29 H24 3.3170 no .
C35 H8 3.2545 no .
C35 H16 3.2669 no .
C35 H18 2.9227 no .
C35 H34B 3.5780 no .
C38 H8 2.9609 no .
C38 H12 2.6866 no .
C38 H18 2.7039 no .
H5A H13 3.3950 no .
H5A H14 2.6388 no .
H5A H17 3.4949 no .
H5A H25 3.3782 no .
H5B H13 3.3937 no .
H5B H14 2.6148 no .
H8 H11 2.3235 no .
H8 H13 2.4533 no .
H8 H18 3.1879 no .
H8 H38 2.3451 no .
H11 H16 2.3403 no .
H12 H23 2.3306 no .
H12 H34A 3.0555 no .
H12 H37 2.5955 no .
H12 H38 3.3767 no .
H13 H19 3.1156 no .
H13 H22 2.3347 no .
H13 H38 3.1254 no .
H14 H20 2.3324 no .
H14 H28A 3.0368 no .
H14 H28C 3.4332 no .
H16 H21 2.3330 no .
H17 H25 2.3304 no .
H17 H37 2.6226 no .
H18 H27 2.3353 no .
H18 H35 3.3386 no .
H18 H38 2.6738 no .
H19 H24 2.3350 no .
H20 H24 3.5905 no .
H20 H28A 3.3025 no .
H20 H29 2.3349 no .
H21 H35 2.3305 no .
H22 H29 2.3355 no .
H23 H26 2.3254 no .
H23 H34A 3.1492 no .
H24 H28A 2.4362 no .
H24 H28B 3.0966 no .
H24 H28C 3.5161 no .
H25 H28A 3.5501 no .
H25 H28B 2.9634 no .
H25 H28C 2.4813 no .
H26 H27 2.3314 no .
H31A H33A 2.3705 no .
H31A H33B 2.2188 no .
H31A H33C 2.7903 no .
H31B H33A 2.7922 no .
H31B H33B 2.3614 no .
H31B H33C 2.2266 no .
H32A H34A 2.6101 no .
H32A H34B 2.6333 no .
H32B H34A 2.0342 no .
H32B H34B 2.5708 no .
H32C H34A 2.5962 no .
H32C H34B 2.0365 no .
H34B H35 2.7588 no .
H37 H38 2.7445 no .
P1 H25 3.4376 no 2_657
O2 H32C 3.5767 no 2_567
O3 H26 2.7245 no 1_655
O3 H27 3.0462 no 1_655
O3 H32C 3.4154 no 2_567
O4 H11 3.3541 no 2_566
O4 H16 2.8086 no 2_566
O4 H24 3.0803 no 2_656
O4 H28C 3.2214 no 1_455
O6 H23 3.5206 no 2_557
O6 H29 3.1385 no 2_656
O6 H31B 2.8616 no 2_657
O6 H32B 2.4713 no 2_557
O6 H33B 3.0986 no 2_657
O6 H33C 3.2507 no 2_657
O7 H17 2.7623 no 2_657
O7 H23 3.0354 no 2_557
O7 H25 2.9461 no 2_657
O10 H21 3.5677 no 2_567
O10 H25 3.0677 no 2_657
O10 H35 3.1684 no 2_567
O30 H32C 2.9899 no 2_567
O30 H34B 2.8634 no 2_567
O30 H35 3.2293 no 2_567
C2 H20 3.0790 no 2_666
C5 H27 3.0819 no 1_655
C6 H11 3.4303 no 2_566
C6 H28C 3.4596 no 1_455
C7 H20 3.5518 no 2_666
C8 H8 3.4523 no 2_566
C8 H11 3.2001 no 2_566
C8 H14 3.1396 no 2_666
C8 H20 3.0186 no 2_666
C9 H5B 2.9530 no 2_666
C11 H8 3.0963 no 2_566
C11 H13 3.3891 no 2_566
C11 H14 3.0898 no 2_666
C11 H20 3.1378 no 2_666
C11 H38 3.1993 no 2_566
C12 H23 3.1485 no 2_557
C12 H25 3.5980 no 1_455
C12 H28C 3.2933 no 1_455
C13 H5B 3.1419 no 2_666
C13 H27 3.5728 no 2_566
C14 H5B 2.8417 no 2_666
C15 H16 3.2366 no 1_645
C15 H21 2.8061 no 1_645
C16 H13 3.2461 no 2_566
C16 H20 3.3197 no 2_666
C16 H22 3.2820 no 2_566
C16 H24 3.4326 no 1_465
C16 H28B 3.1588 no 1_465
C17 H21 3.4694 no 1_645
C17 H31B 3.0521 no 2_657
C17 H33C 3.5345 no 2_657
C18 H11 3.2148 no 2_566
C19 H19 3.0411 no 2_656
C20 H5B 2.9791 no 2_666
C20 H32A 3.4843 no 1_654
C21 H20 3.3655 no 2_666
C21 H22 3.0935 no 2_566
C21 H28B 3.0571 no 1_465
C21 H32A 3.2735 no 2_567
C21 H33C 3.2638 no 2_567
C22 H5B 3.2600 no 2_666
C22 H27 3.0710 no 2_566
C22 H33C 3.0865 no 1_554
C23 H12 3.1563 no 2_557
C23 H25 2.8602 no 1_455
C23 H28C 3.4889 no 1_455
C24 H16 2.8591 no 1_645
C24 H19 3.3273 no 2_656
C24 H21 3.1522 no 1_645
C25 H21 2.9631 no 1_645
C25 H23 3.5548 no 1_655
C25 H26 3.5650 no 1_655
C26 H5A 3.1745 no 1_455
C26 H25 3.1400 no 1_455
C26 H31A 3.3650 no 1_455
C27 H5A 3.0576 no 1_455
C27 H5B 3.1197 no 1_455
C27 H33A 3.3065 no 2_567
C28 H16 3.4346 no 1_645
C28 H21 3.3359 no 1_645
C28 H28A 3.4081 no 2_756
C28 H32A 3.5520 no 2_657
C29 H5B 3.1961 no 2_666
C29 H27 3.4038 no 2_566
C29 H32A 3.5185 no 1_654
C29 H32B 3.5433 no 1_654
C29 H32C 3.4236 no 1_654
C29 H33B 3.2820 no 1_554
C29 H33C 3.3516 no 1_554
C31 H17 3.4191 no 2_657
C31 H26 3.2201 no 1_655
C31 H32C 3.3255 no 2_567
C31 H34B 3.5934 no 2_567
C32 H20 3.4420 no 1_456
C32 H29 2.9116 no 1_456
C32 H33B 3.3840 no 1_455
C32 H35 3.3224 no 2_567
C33 H21 3.5485 no 2_567
C33 H22 3.0669 no 1_556
C33 H29 3.1266 no 1_556
C33 H34B 3.5120 no 2_567
C34 H33A 3.4361 no 2_567
C34 H35 3.3917 no 2_567
C35 H20 3.2433 no 2_666
C35 H32A 3.1072 no 2_567
C35 H32C 3.5526 no 2_567
C38 H11 3.2641 no 2_566
H5A C26 3.1745 no 1_655
H5A C27 3.0576 no 1_655
H5A H26 3.0362 no 1_655
H5A H27 2.8183 no 1_655
H5B C9 2.9530 no 2_666
H5B C13 3.1419 no 2_666
H5B C14 2.8417 no 2_666
H5B C20 2.9791 no 2_666
H5B C22 3.2600 no 2_666
H5B C27 3.1197 no 1_655
H5B C29 3.1961 no 2_666
H5B H14 3.2619 no 2_666
H5B H20 3.4697 no 2_666
H5B H27 2.4539 no 1_655
H8 C8 3.4523 no 2_566
H8 C11 3.0963 no 2_566
H8 H8 3.3820 no 2_566
H8 H11 2.7521 no 2_566
H8 H14 3.0368 no 2_666
H8 H18 3.4922 no 2_566
H8 H20 3.4517 no 2_666
H11 O4 3.3541 no 2_566
H11 C6 3.4303 no 2_566
H11 C8 3.2001 no 2_566
H11 C18 3.2148 no 2_566
H11 C38 3.2641 no 2_566
H11 H8 2.7521 no 2_566
H11 H13 3.4264 no 2_566
H11 H14 2.9416 no 2_666
H11 H18 2.8025 no 2_566
H11 H28A 3.5623 no 2_666
H11 H28C 3.5463 no 2_666
H11 H38 2.4006 no 2_566
H12 C23 3.1563 no 2_557
H12 H12 3.3586 no 2_557
H12 H23 2.3926 no 2_557
H12 H28C 3.5672 no 1_455
H13 C11 3.3891 no 2_566
H13 C16 3.2461 no 2_566
H13 H11 3.4264 no 2_566
H13 H16 3.1832 no 2_566
H13 H18 3.4367 no 2_566
H14 C8 3.1396 no 2_666
H14 C11 3.0898 no 2_666
H14 H5B 3.2619 no 2_666
H14 H8 3.0368 no 2_666
H14 H11 2.9416 no 2_666
H16 O4 2.8086 no 2_566
H16 C15 3.2366 no 1_465
H16 C24 2.8591 no 1_465
H16 C28 3.4346 no 1_465
H16 H13 3.1832 no 2_566
H16 H19 3.3550 no 2_566
H16 H22 3.3308 no 2_566
H16 H24 2.5763 no 1_465
H16 H28A 3.4880 no 1_465
H16 H28A 3.4045 no 2_666
H16 H28B 3.0337 no 1_465
H16 H38 3.5436 no 2_566
H17 O7 2.7623 no 2_657
H17 C31 3.4191 no 2_657
H17 H26 3.5256 no 1_655
H17 H31B 2.5290 no 2_657
H18 H8 3.4922 no 2_566
H18 H11 2.8025 no 2_566
H18 H13 3.4367 no 2_566
H18 H22 3.3532 no 2_566
H19 C19 3.0411 no 2_656
H19 C24 3.3273 no 2_656
H19 H16 3.3550 no 2_566
H19 H19 2.3841 no 2_656
H19 H24 2.9453 no 2_656
H20 C2 3.0790 no 2_666
H20 C7 3.5518 no 2_666
H20 C8 3.0186 no 2_666
H20 C11 3.1378 no 2_666
H20 C16 3.3197 no 2_666
H20 C21 3.3655 no 2_666
H20 C32 3.4420 no 1_654
H20 C35 3.2433 no 2_666
H20 H5B 3.4697 no 2_666
H20 H8 3.4517 no 2_666
H20 H28B 3.1940 no 2_756
H20 H32A 2.8260 no 1_654
H20 H32C 3.2770 no 1_654
H21 O10 3.5677 no 2_567
H21 C15 2.8061 no 1_465
H21 C17 3.4694 no 1_465
H21 C24 3.1522 no 1_465
H21 C25 2.9631 no 1_465
H21 C28 3.3359 no 1_465
H21 C33 3.5485 no 2_567
H21 H22 2.9986 no 2_566
H21 H24 3.5603 no 1_465
H21 H25 3.2743 no 1_465
H21 H28B 2.8524 no 1_465
H21 H32A 3.2368 no 2_567
H21 H33C 2.7289 no 2_567
H22 C16 3.2820 no 2_566
H22 C21 3.0935 no 2_566
H22 C33 3.0669 no 1_554
H22 H16 3.3308 no 2_566
H22 H18 3.3532 no 2_566
H22 H21 2.9986 no 2_566
H22 H27 3.0336 no 2_566
H22 H33A 3.2548 no 1_554
H22 H33B 3.1952 no 1_554
H22 H33C 2.3296 no 1_554
H23 O6 3.5206 no 2_557
H23 O7 3.0354 no 2_557
H23 C12 3.1485 no 2_557
H23 C25 3.5548 no 1_455
H23 H12 2.3926 no 2_557
H23 H23 3.3214 no 2_557
H23 H25 2.6979 no 1_455
H23 H34A 3.5381 no 2_557
H23 H37 3.4229 no 2_557
H24 O4 3.0803 no 2_656
H24 C16 3.4326 no 1_645
H24 H16 2.5763 no 1_645
H24 H19 2.9453 no 2_656
H24 H21 3.5603 no 1_645
H25 P1 3.4376 no 2_657
H25 O7 2.9461 no 2_657
H25 O10 3.0677 no 2_657
H25 C12 3.5980 no 1_655
H25 C23 2.8602 no 1_655
H25 C26 3.1400 no 1_655
H25 H21 3.2743 no 1_645
H25 H23 2.6979 no 1_655
H25 H26 3.2002 no 1_655
H26 O3 2.7245 no 1_455
H26 C25 3.5650 no 1_455
H26 C31 3.2201 no 1_455
H26 H5A 3.0362 no 1_455
H26 H17 3.5256 no 1_455
H26 H25 3.2002 no 1_455
H26 H31A 2.6470 no 1_455
H26 H31B 2.8744 no 1_455
H27 O3 3.0462 no 1_455
H27 C5 3.0819 no 1_455
H27 C13 3.5728 no 2_566
H27 C22 3.0710 no 2_566
H27 C29 3.4038 no 2_566
H27 H5A 2.8183 no 1_455
H27 H5B 2.4539 no 1_455
H27 H22 3.0336 no 2_566
H27 H29 3.5964 no 2_566
H27 H31A 3.5021 no 1_455
H27 H33A 3.1086 no 2_567
H28A C28 3.4081 no 2_756
H28A H11 3.5623 no 2_666
H28A H16 3.4880 no 1_645
H28A H16 3.4045 no 2_666
H28A H28A 2.8638 no 2_756
H28A H28B 3.0455 no 2_756
H28B C16 3.1588 no 1_645
H28B C21 3.0571 no 1_645
H28B H16 3.0337 no 1_645
H28B H20 3.1940 no 2_756
H28B H21 2.8524 no 1_645
H28B H28A 3.0455 no 2_756
H28B H32A 2.7969 no 2_657
H28C O4 3.2214 no 1_655
H28C C6 3.4596 no 1_655
H28C C12 3.2933 no 1_655
H28C C23 3.4889 no 1_655
H28C H11 3.5463 no 2_666
H28C H12 3.5672 no 1_655
H28C H32A 3.5470 no 2_657
H29 O6 3.1385 no 2_656
H29 C32 2.9116 no 1_654
H29 C33 3.1266 no 1_554
H29 H27 3.5964 no 2_566
H29 H32A 2.8985 no 1_654
H29 H32B 2.6513 no 1_654
H29 H32C 2.6923 no 1_654
H29 H33A 3.5959 no 1_554
H29 H33B 2.5288 no 1_554
H29 H33C 2.8874 no 1_554
H31A C26 3.3650 no 1_655
H31A H26 2.6470 no 1_655
H31A H27 3.5021 no 1_655
H31A H32C 2.9302 no 2_567
H31A H33A 3.5353 no 2_667
H31A H33B 3.2329 no 2_667
H31B O6 2.8616 no 2_657
H31B C17 3.0521 no 2_657
H31B H17 2.5290 no 2_657
H31B H26 2.8744 no 1_655
H32A C20 3.4843 no 1_456
H32A C21 3.2735 no 2_567
H32A C28 3.5520 no 2_657
H32A C29 3.5185 no 1_456
H32A C35 3.1072 no 2_567
H32A H20 2.8260 no 1_456
H32A H21 3.2368 no 2_567
H32A H28B 2.7969 no 2_657
H32A H28C 3.5470 no 2_657
H32A H29 2.8985 no 1_456
H32A H35 2.9366 no 2_567
H32B O6 2.4713 no 2_557
H32B C29 3.5433 no 1_456
H32B H29 2.6513 no 1_456
H32B H33B 2.8317 no 1_455
H32C O2 3.5767 no 2_567
H32C O3 3.4154 no 2_567
H32C O30 2.9899 no 2_567
H32C C29 3.4236 no 1_456
H32C C31 3.3255 no 2_567
H32C C35 3.5526 no 2_567
H32C H20 3.2770 no 1_456
H32C H29 2.6923 no 1_456
H32C H31A 2.9302 no 2_567
H32C H33A 3.1199 no 2_567
H32C H33B 3.0320 no 1_455
H32C H35 3.1794 no 2_567
H33A C27 3.3065 no 2_567
H33A C34 3.4361 no 2_567
H33A H22 3.2548 no 1_556
H33A H27 3.1086 no 2_567
H33A H29 3.5959 no 1_556
H33A H31A 3.5353 no 2_667
H33A H32C 3.1199 no 2_567
H33A H33B 3.5036 no 2_667
H33A H34A 3.4538 no 2_567
H33A H34B 2.7167 no 2_567
H33A H35 3.3002 no 2_567
H33B O6 3.0986 no 2_657
H33B C29 3.2820 no 1_556
H33B C32 3.3840 no 1_655
H33B H22 3.1952 no 1_556
H33B H29 2.5288 no 1_556
H33B H31A 3.2329 no 2_667
H33B H32B 2.8317 no 1_655
H33B H32C 3.0320 no 1_655
H33B H33A 3.5036 no 2_667
H33B H33B 3.4775 no 2_667
H33C O6 3.2507 no 2_657
H33C C17 3.5345 no 2_657
H33C C21 3.2638 no 2_567
H33C C22 3.0865 no 1_556
H33C C29 3.3516 no 1_556
H33C H21 2.7289 no 2_567
H33C H22 2.3296 no 1_556
H33C H29 2.8874 no 1_556
H33C H35 3.4123 no 2_567
H34A H23 3.5381 no 2_557
H34A H33A 3.4538 no 2_567
H34B O30 2.8634 no 2_567
H34B C31 3.5934 no 2_567
H34B C33 3.5120 no 2_567
H34B H33A 2.7167 no 2_567
H34B H35 3.3570 no 2_567
H35 O10 3.1684 no 2_567
H35 O30 3.2293 no 2_567
H35 C32 3.3224 no 2_567
H35 C34 3.3917 no 2_567
H35 H32A 2.9366 no 2_567
H35 H32C 3.1794 no 2_567
H35 H33A 3.3002 no 2_567
H35 H33C 3.4123 no 2_567
H35 H34B 3.3570 no 2_567
H37 H23 3.4229 no 2_557
H38 C11 3.1993 no 2_566
H38 H11 2.4006 no 2_566
H38 H16 3.5436 no 2_566

loop_
_geom_torsion_atom_site_label_1
_geom_torsion_atom_site_label_2
_geom_torsion_atom_site_label_3
_geom_torsion_atom_site_label_4
_geom_torsion
_geom_torsion_publ_flag
O4 S1 N37 C38 -0.3(2) no
O4 S1 C1 C17 174.06(17) no
O4 S1 C1 C19 -6.2(2) no
O6 S1 N37 C38 -131.63(17) no
O6 S1 C1 C17 -54.9(2) no
O6 S1 C1 C19 124.86(19) no
N37 S1 C1 C17 58.82(19) no
N37 S1 C1 C19 -121.42(18) no
C1 S1 N37 C38 115.57(17) no
O7 P1 O2 C4 -21.8(3) no
O2 P1 O10 C34 9.8(7) no
O10 P1 O2 C4 -145.3(3) no
O2 P1 O30 C31 -115.50(17) no
O30 P1 O2 C4 109.3(2) no
O7 P1 O10 C34 -115.1(6) no
O7 P1 O30 C31 15.1(2) no
O10 P1 O30 C31 139.2(2) no
O30 P1 O10 C34 118.8(7) no
C5 O1 C7 O3 -2.1(3) no
C5 O1 C7 C4 176.87(15) no
C7 O1 C5 C9 -178.47(16) no
P1 O2 C4 C2 -165.91(18) no
P1 O2 C4 C7 -49.2(3) no
P1 O2 C4 C38 71.7(3) no
P1 O10 C34 C32 -173.5(5) no
P1 O30 C31 C33 -150.2(2) no
S1 N37 C38 C4 -145.21(16) no
S1 N37 C38 C6 90.0(2) no
S1 C1 C17 C25 -178.82(17) no
S1 C1 C19 C24 178.88(16) no
C17 C1 C19 C24 -1.4(4) no
C19 C1 C17 C25 1.4(4) no
C4 C2 C8 C11 179.6(2) no
C8 C2 C4 O2 -179.5(2) no
C8 C2 C4 C7 63.5(3) no
C8 C2 C4 C38 -58.3(3) no
C4 C2 C35 C21 -178.8(2) no
C35 C2 C4 O2 -0.1(4) no
C35 C2 C4 C7 -117.1(3) no
C35 C2 C4 C38 121.2(3) no
C8 C2 C35 C21 0.7(4) no
C35 C2 C8 C11 0.2(4) no
O2 C4 C7 O1 174.82(16) no
O2 C4 C7 O3 -6.2(3) no
O2 C4 C38 N37 -76.48(19) no
O2 C4 C38 C6 48.7(2) no
C2 C4 C7 O1 -70.1(3) no
C2 C4 C7 O3 108.9(2) no
C2 C4 C38 N37 165.00(16) no
C2 C4 C38 C6 -69.9(2) no
C7 C4 C38 N37 44.0(2) no
C7 C4 C38 C6 169.10(14) no
C38 C4 C7 O1 53.3(2) no
C38 C4 C7 O3 -127.8(2) no
O1 C5 C9 C13 -1.8(3) no
O1 C5 C9 C14 -179.30(16) no
C12 C6 C18 C27 3.5(5) no
C18 C6 C12 C23 -2.5(5) no
C12 C6 C38 N37 4.9(4) no
C12 C6 C38 C4 -117.6(3) no
C38 C6 C12 C23 178.3(2) no
C18 C6 C38 N37 -174.3(3) no
C18 C6 C38 C4 63.2(3) no
C38 C6 C18 C27 -177.2(2) no
C2 C8 C11 C16 -0.7(4) no
C5 C9 C13 C22 -175.50(19) no
C5 C9 C14 C20 175.52(19) no
C13 C9 C14 C20 -2.1(3) no
C14 C9 C13 C22 2.0(3) no
C8 C11 C16 C21 0.4(5) no
C6 C12 C23 C26 0.1(6) no
C9 C13 C22 C29 -0.4(4) no
C9 C14 C20 C29 0.7(4) no
C24 C15 C25 C17 -2.0(4) no
C25 C15 C24 C19 2.0(4) no
C28 C15 C24 C19 -177.7(2) no
C28 C15 C25 C17 177.8(3) no
C11 C16 C21 C35 0.5(5) no
C1 C17 C25 C15 0.3(4) no
C6 C18 C27 C26 -2.2(5) no
C1 C19 C24 C15 -0.4(4) no
C14 C20 C29 C22 0.9(4) no
C16 C21 C35 C2 -1.0(5) no
C13 C22 C29 C20 -1.0(4) no
C12 C23 C26 C27 1.3(6) no
C23 C26 C27 C18 -0.2(6) no
